data_4025237
loop_
_publ_author_name
'Francis N. Murigi'
'Gary S. Nichol'
'Eugene A. Mash'

_publ_contact_author 'Professor Gene Mash'
_publ_contact_author_email emash@email.arizona.edi
_publ_section_title
;
 Synthesis of the Conformationally Constrained Tyrosine Analogues, (R)-
 and (S)-5-Hydroxy-2-aminoindan-2-carboxylic Acids
;
_journal_name_full 'Journal of Organic Chemistry'
_journal_page_first 1293
_journal_page_last 1296
_journal_paper_doi 10.1021/jo902438s
_journal_volume 75
_journal_year 2010
_chemical_absolute_configuration ad
_chemical_formula_moiety 'C29 H30 Br N3 O4 S'
_chemical_formula_sum 'C29 H30 Br N3 O4 S'
_chemical_formula_weight 596.53
_chemical_name_systematic
;
 ?
;
_space_group_IT_number 19
_symmetry_cell_setting orthorhombic
_symmetry_space_group_name_Hall 'P 2ac 2ab'
_symmetry_space_group_name_H-M 'P 21 21 21'
_atom_sites_solution_hydrogens geom
_atom_sites_solution_primary direct
_atom_sites_solution_secondary difmap
_audit_creation_method SHELXL-97
_cell_angle_alpha 90.00
_cell_angle_beta 90.00
_cell_angle_gamma 90.00
_cell_formula_units_Z 4
_cell_length_a 10.2029(2)
_cell_length_b 10.3818(2)
_cell_length_c 25.7025(4)
_cell_measurement_reflns_used 9979
_cell_measurement_temperature 100(2)
_cell_measurement_theta_max 69.25
_cell_measurement_theta_min 3.44
_cell_volume 2722.52(9)
_computing_cell_refinement 'SAINT (Bruker, 2007)'
_computing_data_collection 'APEX2 (Bruker, 2007)'
_computing_data_reduction SAINT
_computing_molecular_graphics 'ORTEP3 for Windows (Farrugia, 1997)'
_computing_publication_material 'SHELXTL and local programs'
_computing_structure_refinement SHELXTL
_computing_structure_solution 'SHELXTL (Sheldrick, 2008)'
_diffrn_ambient_temperature 100(2)
_diffrn_measured_fraction_theta_full 0.988
_diffrn_measured_fraction_theta_max 0.988
_diffrn_measurement_device_type 'Bruker Kappa APEXII DUO CCD diffractometer'
_diffrn_measurement_method '\f and \w scans'
_diffrn_radiation_monochromator graphite
_diffrn_radiation_source microsource
_diffrn_radiation_type CuK\a
_diffrn_radiation_wavelength 1.54178
_diffrn_reflns_av_R_equivalents 0.0567
_diffrn_reflns_av_sigmaI/netI 0.0382
_diffrn_reflns_limit_h_max 11
_diffrn_reflns_limit_h_min -12
_diffrn_reflns_limit_k_max 10
_diffrn_reflns_limit_k_min -12
_diffrn_reflns_limit_l_max 30
_diffrn_reflns_limit_l_min -30
_diffrn_reflns_number 27800
_diffrn_reflns_theta_full 69.48
_diffrn_reflns_theta_max 69.48
_diffrn_reflns_theta_min 3.44
_exptl_absorpt_coefficient_mu 3.105
_exptl_absorpt_correction_T_max 0.7761
_exptl_absorpt_correction_T_min 0.3520
_exptl_absorpt_correction_type numerical
_exptl_absorpt_process_details 'SADABS 2008/1; Sheldrick, 1996'
_exptl_crystal_colour colourless
_exptl_crystal_density_diffrn 1.455
_exptl_crystal_density_method 'not measured'
_exptl_crystal_description plate
_exptl_crystal_F_000 1232
_exptl_crystal_size_max 0.43
_exptl_crystal_size_mid 0.27
_exptl_crystal_size_min 0.09
_refine_diff_density_max 0.835
_refine_diff_density_min -0.609
_refine_diff_density_rms 0.082
_refine_ls_abs_structure_details 'Flack H D (1983), Acta Cryst. A39, 876-881'
_refine_ls_abs_structure_Flack -0.01(2)
_refine_ls_extinction_method none
_refine_ls_goodness_of_fit_ref 1.196
_refine_ls_hydrogen_treatment mixed
_refine_ls_matrix_type full
_refine_ls_number_parameters 354
_refine_ls_number_reflns 5021
_refine_ls_number_restraints 0
_refine_ls_restrained_S_all 1.196
_refine_ls_R_factor_all 0.0463
_refine_ls_R_factor_gt 0.0433
_refine_ls_shift/su_max 0.001
_refine_ls_shift/su_mean 0.000
_refine_ls_structure_factor_coef Fsqd
_refine_ls_weighting_details 'calc w=1/[\s^2^(Fo^2^)+(0.0360P)^2^+4.1848P] where P=(Fo^2^+2Fc^2^)/3'
_refine_ls_weighting_scheme calc
_refine_ls_wR_factor_gt 0.1011
_refine_ls_wR_factor_ref 0.1024
_reflns_number_gt 4781
_reflns_number_total 5021
_reflns_threshold_expression I>2\s(I)
_cod_data_source_file jo902438s_si_004_1.cif
_cod_data_source_block (R,S)-8
_cod_depositor_comments
;
The following automatic conversions were performed:

'_symmetry_cell_setting' value 'Orthorhombic' changed to
'orthorhombic' according to the built-in table from CIF Core
dictionary named 'cif_core.dic' version 2.4.1 from 2010-06-29.

Automatic conversion script
Id: cif_fix_values 1646 2011-03-28 12:23:43Z adriana 
;
_cod_database_code 4025237

loop_
_symmetry_equiv_pos_as_xyz
'x, y, z'
'-x+1/2, -y, z+1/2'
'-x, y+1/2, -z+1/2'
'x+1/2, -y+1/2, -z'

loop_
_atom_site_label
_atom_site_type_symbol
_atom_site_fract_x
_atom_site_fract_y
_atom_site_fract_z
_atom_site_U_iso_or_equiv
_atom_site_adp_type
_atom_site_occupancy
_atom_site_symmetry_multiplicity
_atom_site_calc_flag
_atom_site_refinement_flags
_atom_site_disorder_assembly
_atom_site_disorder_group
Br Br 0.77758(5) 0.33407(4) 0.204838(17) 0.02631(12) Uani 1 1 d . . .
S S 1.03060(10) 1.20473(9) 0.05037(4) 0.0190(2) Uani 1 1 d . . .
O1 O 0.5443(3) 0.4958(3) 0.22562(11) 0.0276(7) Uani 1 1 d . . .
O2 O 0.4877(3) 0.7083(3) -0.06113(11) 0.0205(6) Uani 1 1 d . . .
O3 O 0.6932(3) 0.7698(3) -0.07592(11) 0.0191(6) Uani 1 1 d . . .
O4 O 0.5840(3) 0.9729(3) 0.00272(11) 0.0186(6) Uani 1 1 d . . .
N1 N 0.7247(4) 0.8177(3) 0.02750(12) 0.0160(6) Uani 1 1 d . . .
H1N H 0.800(5) 0.800(5) 0.0366(17) 0.019 Uiso 1 1 d . . .
N2 N 0.8022(3) 1.1443(3) 0.00611(12) 0.0152(7) Uani 1 1 d . . .
H2N H 0.731(5) 1.163(5) -0.0074(17) 0.018 Uiso 1 1 d . . .
N3 N 0.9132(3) 1.3196(3) -0.02813(13) 0.0175(7) Uani 1 1 d . . .
H3N H 0.967(5) 1.389(5) -0.0201(18) 0.021 Uiso 1 1 d . . .
C1 C 0.6386(4) 0.7126(4) 0.01144(16) 0.0150(8) Uani 1 1 d . . .
C2 C 0.7129(4) 0.5836(3) 0.01901(15) 0.0168(7) Uani 1 1 d . . .
H2A H 0.6809 0.5171 -0.0055 0.020 Uiso 1 1 calc R . .
H2B H 0.8084 0.5951 0.0141 0.020 Uiso 1 1 calc R . .
C3 C 0.6810(4) 0.5483(4) 0.07449(16) 0.0165(8) Uani 1 1 d . . .
C4 C 0.7418(4) 0.4612(3) 0.10768(15) 0.0188(9) Uani 1 1 d . . .
H4 H 0.8156 0.4126 0.0966 0.023 Uiso 1 1 calc R . .
C5 C 0.6910(4) 0.4475(4) 0.15778(16) 0.0203(9) Uani 1 1 d . . .
C6 C 0.5824(4) 0.5155(4) 0.17543(16) 0.0215(9) Uani 1 1 d . . .
C7 C 0.5216(4) 0.6013(4) 0.14087(16) 0.0191(8) Uani 1 1 d . . .
H7 H 0.4470 0.6493 0.1516 0.023 Uiso 1 1 calc R . .
C8 C 0.5709(4) 0.6155(4) 0.09138(17) 0.0190(8) Uani 1 1 d . . .
C9 C 0.5199(4) 0.7012(4) 0.04905(16) 0.0170(8) Uani 1 1 d . . .
H9A H 0.4944 0.7866 0.0629 0.020 Uiso 1 1 calc R . .
H9B H 0.4434 0.6619 0.0314 0.020 Uiso 1 1 calc R . .
C10 C 0.4422(5) 0.5773(5) 0.24556(19) 0.0335(11) Uani 1 1 d . . .
H10A H 0.4677 0.6678 0.2414 0.050 Uiso 1 1 calc R . .
H10B H 0.4284 0.5586 0.2825 0.050 Uiso 1 1 calc R . .
H10C H 0.3609 0.5612 0.2263 0.050 Uiso 1 1 calc R . .
C11 C 0.5955(4) 0.7324(4) -0.04531(17) 0.0173(8) Uani 1 1 d . . .
C12 C 0.6564(4) 0.7894(5) -0.13045(16) 0.0254(9) Uani 1 1 d . . .
H12A H 0.5952 0.7206 -0.1415 0.030 Uiso 1 1 calc R . .
H12B H 0.7355 0.7844 -0.1527 0.030 Uiso 1 1 calc R . .
C13 C 0.5915(6) 0.9197(6) -0.1374(2) 0.0407(13) Uani 1 1 d . . .
H13A H 0.5126 0.9241 -0.1157 0.061 Uiso 1 1 calc R . .
H13B H 0.5672 0.9313 -0.1740 0.061 Uiso 1 1 calc R . .
H13C H 0.6526 0.9878 -0.1270 0.061 Uiso 1 1 calc R . .
C14 C 0.6909(4) 0.9411(4) 0.02237(14) 0.0136(8) Uani 1 1 d . . .
C15 C 0.7867(4) 1.0397(3) 0.04373(14) 0.0150(7) Uani 1 1 d . . .
H15 H 0.8737 0.9967 0.0482 0.018 Uiso 1 1 calc R . .
C16 C 0.9064(4) 1.2207(4) 0.00695(16) 0.0164(8) Uani 1 1 d . . .
C17 C 0.8615(4) 1.3265(4) -0.07903(15) 0.0157(7) Uani 1 1 d . . .
C18 C 0.8349(5) 1.2194(4) -0.10959(18) 0.0238(9) Uani 1 1 d . . .
H18 H 0.8463 1.1354 -0.0956 0.029 Uiso 1 1 calc R . .
C19 C 0.7921(6) 1.2338(4) -0.16002(17) 0.0305(10) Uani 1 1 d . . .
H19 H 0.7745 1.1599 -0.1806 0.037 Uiso 1 1 calc R . .
C20 C 0.7745(5) 1.3556(4) -0.18098(16) 0.0274(9) Uani 1 1 d . . .
H20 H 0.7430 1.3651 -0.2155 0.033 Uiso 1 1 calc R . .
C21 C 0.8028(5) 1.4628(4) -0.15143(18) 0.0261(10) Uani 1 1 d . . .
H21 H 0.7938 1.5463 -0.1661 0.031 Uiso 1 1 calc R . .
C22 C 0.8444(4) 1.4492(4) -0.10045(16) 0.0192(9) Uani 1 1 d . . .
H22 H 0.8614 1.5234 -0.0799 0.023 Uiso 1 1 calc R . .
C23 C 0.7408(4) 1.0878(3) 0.09761(15) 0.0162(8) Uani 1 1 d . . .
H23A H 0.7733 1.1765 0.1032 0.019 Uiso 1 1 calc R . .
H23B H 0.6438 1.0903 0.0984 0.019 Uiso 1 1 calc R . .
C24 C 0.7896(5) 1.0019(4) 0.14120(15) 0.0211(8) Uani 1 1 d . . .
C25 C 0.9063(4) 1.0306(4) 0.16618(16) 0.0206(8) Uani 1 1 d . . .
H25 H 0.9543 1.1051 0.1562 0.025 Uiso 1 1 calc R . .
C26 C 0.9540(4) 0.9522(4) 0.20559(19) 0.0250(9) Uani 1 1 d . . .
H26 H 1.0333 0.9739 0.2228 0.030 Uiso 1 1 calc R . .
C27 C 0.8860(4) 0.8428(5) 0.21971(16) 0.0274(10) Uani 1 1 d . . .
H27 H 0.9185 0.7893 0.2468 0.033 Uiso 1 1 calc R . .
C28 C 0.7699(5) 0.8105(4) 0.19438(15) 0.0287(10) Uani 1 1 d . . .
H28 H 0.7240 0.7341 0.2034 0.034 Uiso 1 1 calc R . .
C29 C 0.7227(5) 0.8909(4) 0.15602(15) 0.0248(9) Uani 1 1 d . . .
H29 H 0.6424 0.8701 0.1393 0.030 Uiso 1 1 calc R . .

loop_
_atom_site_aniso_label
_atom_site_aniso_U_11
_atom_site_aniso_U_22
_atom_site_aniso_U_33
_atom_site_aniso_U_23
_atom_site_aniso_U_13
_atom_site_aniso_U_12
Br 0.0303(2) 0.02023(19) 0.0284(2) 0.00269(18) -0.0061(2) 0.00462(19)
S 0.0118(4) 0.0182(5) 0.0269(5) 0.0030(4) -0.0040(4) -0.0029(4)
O1 0.0282(17) 0.0303(17) 0.0243(14) 0.0056(13) 0.0049(13) 0.0044(15)
O2 0.0123(14) 0.0230(15) 0.0261(14) 0.0009(11) 0.0010(11) -0.0043(12)
O3 0.0117(14) 0.0227(14) 0.0229(14) 0.0011(11) 0.0020(11) -0.0028(12)
O4 0.0127(14) 0.0143(13) 0.0288(15) 0.0010(11) -0.0021(12) 0.0008(11)
N1 0.0078(14) 0.0129(15) 0.0273(16) 0.0024(12) -0.0019(14) 0.0002(15)
N2 0.0117(17) 0.0116(16) 0.0222(16) 0.0019(12) -0.0037(13) 0.0008(13)
N3 0.0186(16) 0.0087(15) 0.0252(17) 0.0006(13) -0.0020(13) -0.0046(14)
C1 0.0115(18) 0.0097(17) 0.024(2) -0.0028(15) -0.0001(15) -0.0037(15)
C2 0.0102(18) 0.0119(17) 0.0283(19) -0.0023(14) -0.0001(18) -0.0010(17)
C3 0.0110(19) 0.0079(17) 0.031(2) -0.0022(15) -0.0004(16) -0.0006(14)
C4 0.019(2) 0.0103(16) 0.027(2) -0.0018(14) -0.0004(16) 0.0014(15)
C5 0.022(2) 0.0109(18) 0.028(2) 0.0045(15) -0.0076(17) 0.0012(16)
C6 0.025(2) 0.015(2) 0.024(2) 0.0011(16) 0.0041(18) 0.0002(18)
C7 0.012(2) 0.019(2) 0.027(2) -0.0002(16) 0.0020(17) -0.0042(17)
C8 0.012(2) 0.0128(18) 0.032(2) 0.0003(16) -0.0014(16) -0.0033(16)
C9 0.0107(18) 0.0120(18) 0.0284(19) -0.0028(15) 0.0012(16) 0.0007(15)
C10 0.033(3) 0.036(3) 0.031(2) 0.005(2) 0.009(2) 0.004(2)
C11 0.0118(19) 0.0070(17) 0.033(2) -0.0023(16) 0.0028(16) -0.0044(15)
C12 0.020(2) 0.033(2) 0.023(2) 0.0034(18) 0.0008(17) -0.0041(19)
C13 0.047(3) 0.040(3) 0.035(3) 0.016(2) -0.006(2) -0.004(3)
C14 0.009(2) 0.0136(18) 0.0184(18) 0.0002(14) 0.0004(14) 0.0009(14)
C15 0.0126(18) 0.0114(16) 0.0209(17) 0.0003(14) 0.0017(17) -0.0022(16)
C16 0.0112(18) 0.0116(18) 0.026(2) -0.0004(15) 0.0013(16) -0.0030(16)
C17 0.0103(17) 0.0129(17) 0.0239(18) 0.0016(16) 0.0020(14) -0.0019(16)
C18 0.027(2) 0.0143(18) 0.030(2) 0.0021(17) -0.0036(19) -0.0016(18)
C19 0.044(3) 0.024(2) 0.023(2) -0.0046(16) 0.002(2) -0.007(2)
C20 0.032(2) 0.027(2) 0.0235(19) -0.0007(16) -0.005(2) 0.000(2)
C21 0.027(3) 0.019(2) 0.032(2) 0.0027(17) 0.0003(19) -0.0014(18)
C22 0.019(2) 0.016(2) 0.023(2) -0.0032(16) 0.0018(17) -0.0029(17)
C23 0.010(2) 0.0131(17) 0.0252(19) -0.0018(14) -0.0004(15) 0.0012(15)
C24 0.024(2) 0.0176(18) 0.0213(19) -0.0029(15) 0.0045(18) 0.0000(19)
C25 0.019(2) 0.0180(19) 0.025(2) 0.0027(16) 0.0040(17) -0.0004(17)
C26 0.019(2) 0.027(2) 0.029(2) 0.0006(19) -0.003(2) 0.0018(17)
C27 0.032(2) 0.021(2) 0.029(2) 0.0072(18) -0.0017(17) -0.002(2)
C28 0.033(2) 0.028(2) 0.025(2) 0.0093(16) 0.0015(18) -0.006(2)
C29 0.026(2) 0.027(2) 0.0212(19) 0.0011(16) 0.0015(19) -0.005(2)

loop_
_atom_type_symbol
_atom_type_description
_atom_type_scat_dispersion_real
_atom_type_scat_dispersion_imag
_atom_type_scat_source
C C 0.0181 0.0091 'International Tables Vol C Tables 4.2.6.8 and 6.1.1.4'
H H 0.0000 0.0000 'International Tables Vol C Tables 4.2.6.8 and 6.1.1.4'
N N 0.0311 0.0180 'International Tables Vol C Tables 4.2.6.8 and 6.1.1.4'
O O 0.0492 0.0322 'International Tables Vol C Tables 4.2.6.8 and 6.1.1.4'
S S 0.3331 0.5567 'International Tables Vol C Tables 4.2.6.8 and 6.1.1.4'
Br Br -0.6763 1.2805 'International Tables Vol C Tables 4.2.6.8 and 6.1.1.4'

loop_
_geom_angle_atom_site_label_1
_geom_angle_atom_site_label_2
_geom_angle_atom_site_label_3
_geom_angle
_geom_angle_site_symmetry_1
_geom_angle_site_symmetry_3
_geom_angle_publ_flag
C6 O1 C10 117.2(4) . . ?
C11 O3 C12 114.5(3) . . ?
H1N N1 C1 118(3) . . ?
H1N N1 C14 119(3) . . ?
C1 N1 C14 122.3(3) . . ?
H2N N2 C15 111(3) . . ?
H2N N2 C16 125(3) . . ?
C15 N2 C16 121.3(3) . . ?
H3N N3 C16 118(3) . . ?
H3N N3 C17 113(3) . . ?
C16 N3 C17 129.0(4) . . ?
N1 C1 C2 108.4(3) . . ?
N1 C1 C9 110.5(3) . . ?
N1 C1 C11 109.9(3) . . ?
C2 C1 C9 103.7(3) . . ?
C2 C1 C11 112.0(3) . . ?
C9 C1 C11 112.2(3) . . ?
C1 C2 H2A 111.2 . . ?
C1 C2 H2B 111.2 . . ?
C1 C2 C3 102.9(3) . . ?
H2A C2 H2B 109.1 . . ?
H2A C2 C3 111.2 . . ?
H2B C2 C3 111.2 . . ?
C2 C3 C4 130.0(4) . . ?
C2 C3 C8 110.3(4) . . ?
C4 C3 C8 119.7(4) . . ?
C3 C4 H4 121.1 . . ?
C3 C4 C5 117.9(4) . . ?
H4 C4 C5 121.1 . . ?
Br C5 C4 118.5(3) . . ?
Br C5 C6 118.4(3) . . ?
C4 C5 C6 123.0(4) . . ?
O1 C6 C5 117.4(4) . . ?
O1 C6 C7 124.6(4) . . ?
C5 C6 C7 117.9(4) . . ?
C6 C7 H7 120.3 . . ?
C6 C7 C8 119.5(4) . . ?
H7 C7 C8 120.3 . . ?
C3 C8 C7 122.0(4) . . ?
C3 C8 C9 110.6(4) . . ?
C7 C8 C9 127.4(4) . . ?
C1 C9 C8 103.1(3) . . ?
C1 C9 H9A 111.2 . . ?
C1 C9 H9B 111.2 . . ?
C8 C9 H9A 111.2 . . ?
C8 C9 H9B 111.2 . . ?
H9A C9 H9B 109.1 . . ?
O1 C10 H10A 109.5 . . ?
O1 C10 H10B 109.5 . . ?
O1 C10 H10C 109.5 . . ?
H10A C10 H10B 109.5 . . ?
H10A C10 H10C 109.5 . . ?
H10B C10 H10C 109.5 . . ?
O2 C11 O3 123.3(4) . . ?
O2 C11 C1 123.8(4) . . ?
O3 C11 C1 112.7(3) . . ?
O3 C12 H12A 109.6 . . ?
O3 C12 H12B 109.6 . . ?
O3 C12 C13 110.4(4) . . ?
H12A C12 H12B 108.1 . . ?
H12A C12 C13 109.6 . . ?
H12B C12 C13 109.6 . . ?
C12 C13 H13A 109.5 . . ?
C12 C13 H13B 109.5 . . ?
C12 C13 H13C 109.5 . . ?
H13A C13 H13B 109.5 . . ?
H13A C13 H13C 109.5 . . ?
H13B C13 H13C 109.5 . . ?
O4 C14 N1 121.3(4) . . ?
O4 C14 C15 122.2(3) . . ?
N1 C14 C15 116.5(3) . . ?
N2 C15 C14 109.3(3) . . ?
N2 C15 H15 108.1 . . ?
N2 C15 C23 112.7(3) . . ?
C14 C15 H15 108.1 . . ?
C14 C15 C23 110.3(3) . . ?
H15 C15 C23 108.1 . . ?
S C16 N2 123.4(3) . . ?
S C16 N3 118.0(3) . . ?
N2 C16 N3 118.6(4) . . ?
N3 C17 C18 123.8(4) . . ?
N3 C17 C22 117.2(4) . . ?
C18 C17 C22 118.8(4) . . ?
C17 C18 H18 119.8 . . ?
C17 C18 C19 120.5(4) . . ?
H18 C18 C19 119.8 . . ?
C18 C19 H19 119.8 . . ?
C18 C19 C20 120.5(4) . . ?
H19 C19 C20 119.8 . . ?
C19 C20 H20 120.2 . . ?
C19 C20 C21 119.7(4) . . ?
H20 C20 C21 120.2 . . ?
C20 C21 H21 119.9 . . ?
C20 C21 C22 120.2(4) . . ?
H21 C21 C22 119.9 . . ?
C17 C22 C21 120.3(4) . . ?
C17 C22 H22 119.9 . . ?
C21 C22 H22 119.9 . . ?
C15 C23 H23A 109.2 . . ?
C15 C23 H23B 109.2 . . ?
C15 C23 C24 111.9(3) . . ?
H23A C23 H23B 107.9 . . ?
H23A C23 C24 109.2 . . ?
H23B C23 C24 109.2 . . ?
C23 C24 C25 119.9(4) . . ?
C23 C24 C29 121.8(4) . . ?
C25 C24 C29 118.2(4) . . ?
C24 C25 H25 119.6 . . ?
C24 C25 C26 120.9(4) . . ?
H25 C25 C26 119.6 . . ?
C25 C26 H26 120.0 . . ?
C25 C26 C27 119.9(4) . . ?
H26 C26 C27 120.0 . . ?
C26 C27 H27 119.9 . . ?
C26 C27 C28 120.2(4) . . ?
H27 C27 C28 119.9 . . ?
C27 C28 H28 120.5 . . ?
C27 C28 C29 119.1(4) . . ?
H28 C28 C29 120.5 . . ?
C24 C29 C28 121.7(4) . . ?
C24 C29 H29 119.2 . . ?
C28 C29 H29 119.2 . . ?

loop_
_geom_bond_atom_site_label_1
_geom_bond_atom_site_label_2
_geom_bond_distance
_geom_bond_site_symmetry_2
_geom_bond_publ_flag
Br C5 1.905(4) . ?
S C16 1.696(4) . ?
O1 C6 1.363(5) . ?
O1 C10 1.437(6) . ?
O2 C11 1.199(5) . ?
O3 C11 1.329(5) . ?
O3 C12 1.465(5) . ?
O4 C14 1.247(5) . ?
N1 H1N 0.82(5) . ?
N1 C1 1.460(5) . ?
N1 C14 1.334(5) . ?
N2 H2N 0.83(5) . ?
N2 C15 1.463(5) . ?
N2 C16 1.326(5) . ?
N3 H3N 0.93(5) . ?
N3 C16 1.368(5) . ?
N3 C17 1.413(5) . ?
C1 C2 1.551(5) . ?
C1 C9 1.554(5) . ?
C1 C11 1.537(6) . ?
C2 H2A 0.990 . ?
C2 H2B 0.990 . ?
C2 C3 1.508(6) . ?
C3 C4 1.389(6) . ?
C3 C8 1.392(6) . ?
C4 H4 0.950 . ?
C4 C5 1.395(6) . ?
C5 C6 1.390(6) . ?
C6 C7 1.403(6) . ?
C7 H7 0.950 . ?
C7 C8 1.376(6) . ?
C8 C9 1.499(6) . ?
C9 H9A 0.990 . ?
C9 H9B 0.990 . ?
C10 H10A 0.980 . ?
C10 H10B 0.980 . ?
C10 H10C 0.980 . ?
C12 H12A 0.990 . ?
C12 H12B 0.990 . ?
C12 C13 1.516(7) . ?
C13 H13A 0.980 . ?
C13 H13B 0.980 . ?
C13 H13C 0.980 . ?
C14 C15 1.518(5) . ?
C15 H15 1.000 . ?
C15 C23 1.545(5) . ?
C17 C18 1.388(6) . ?
C17 C22 1.398(6) . ?
C18 H18 0.950 . ?
C18 C19 1.376(6) . ?
C19 H19 0.950 . ?
C19 C20 1.385(6) . ?
C20 H20 0.950 . ?
C20 C21 1.378(6) . ?
C21 H21 0.950 . ?
C21 C22 1.385(6) . ?
C22 H22 0.950 . ?
C23 H23A 0.990 . ?
C23 H23B 0.990 . ?
C23 C24 1.516(5) . ?
C24 C25 1.385(6) . ?
C24 C29 1.392(6) . ?
C25 H25 0.950 . ?
C25 C26 1.388(6) . ?
C26 H26 0.950 . ?
C26 C27 1.379(6) . ?
C27 H27 0.950 . ?
C27 C28 1.392(6) . ?
C28 H28 0.950 . ?
C28 C29 1.379(6) . ?
C29 H29 0.950 . ?

loop_
_geom_hbond_atom_site_label_D
_geom_hbond_atom_site_label_H
_geom_hbond_atom_site_label_A
_geom_hbond_distance_DH
_geom_hbond_distance_HA
_geom_hbond_distance_DA
_geom_hbond_angle_DHA
_geom_hbond_site_symmetry_A
N1 H1N O2 0.82(5) 2.02(5) 2.832(5) 169(5) 4_565
C15 H15 O2 1.00 2.45 3.322(5) 145.7 4_565
N2 H2N S 0.83(5) 2.70(5) 3.499(3) 163(4) 4_475
N3 H3N O4 0.93(5) 1.92(5) 2.847(4) 178(5) 4_575

loop_
_geom_torsion_atom_site_label_1
_geom_torsion_atom_site_label_2
_geom_torsion_atom_site_label_3
_geom_torsion_atom_site_label_4
_geom_torsion
_geom_torsion_site_symmetry_1
_geom_torsion_site_symmetry_2
_geom_torsion_site_symmetry_3
_geom_torsion_site_symmetry_4
_geom_torsion_publ_flag
C14 N1 C1 C2 175.7(3) . . . . ?
C14 N1 C1 C9 -71.3(4) . . . . ?
C14 N1 C1 C11 53.0(5) . . . . ?
N1 C1 C2 C3 88.4(4) . . . . ?
C9 C1 C2 C3 -29.1(4) . . . . ?
C11 C1 C2 C3 -150.2(3) . . . . ?
C1 C2 C3 C4 -162.8(4) . . . . ?
C1 C2 C3 C8 18.8(4) . . . . ?
C2 C3 C4 C5 180.0(4) . . . . ?
C8 C3 C4 C5 -1.7(6) . . . . ?
C3 C4 C5 Br -177.3(3) . . . . ?
C3 C4 C5 C6 0.7(6) . . . . ?
C10 O1 C6 C5 172.7(4) . . . . ?
C10 O1 C6 C7 -5.8(6) . . . . ?
Br C5 C6 O1 -0.3(5) . . . . ?
Br C5 C6 C7 178.3(3) . . . . ?
C4 C5 C6 O1 -178.4(4) . . . . ?
C4 C5 C6 C7 0.2(6) . . . . ?
O1 C6 C7 C8 178.4(4) . . . . ?
C5 C6 C7 C8 -0.2(6) . . . . ?
C6 C7 C8 C3 -0.9(6) . . . . ?
C6 C7 C8 C9 179.8(4) . . . . ?
C2 C3 C8 C7 -179.6(4) . . . . ?
C2 C3 C8 C9 -0.1(4) . . . . ?
C4 C3 C8 C7 1.9(6) . . . . ?
C4 C3 C8 C9 -178.7(3) . . . . ?
C3 C8 C9 C1 -18.6(4) . . . . ?
C7 C8 C9 C1 160.8(4) . . . . ?
N1 C1 C9 C8 -86.9(4) . . . . ?
C2 C1 C9 C8 29.1(4) . . . . ?
C11 C1 C9 C8 150.1(3) . . . . ?
C12 O3 C11 O2 4.6(5) . . . . ?
C12 O3 C11 C1 179.8(3) . . . . ?
N1 C1 C11 O2 -141.8(4) . . . . ?
N1 C1 C11 O3 43.0(4) . . . . ?
C2 C1 C11 O2 97.7(5) . . . . ?
C2 C1 C11 O3 -77.5(4) . . . . ?
C9 C1 C11 O2 -18.5(5) . . . . ?
C9 C1 C11 O3 166.3(3) . . . . ?
C11 O3 C12 C13 80.4(4) . . . . ?
C1 N1 C14 O4 -1.1(6) . . . . ?
C1 N1 C14 C15 176.4(3) . . . . ?
C16 N2 C15 C14 -159.1(3) . . . . ?
C16 N2 C15 C23 77.9(5) . . . . ?
O4 C14 C15 N2 -46.9(5) . . . . ?
O4 C14 C15 C23 77.5(4) . . . . ?
N1 C14 C15 N2 135.6(4) . . . . ?
N1 C14 C15 C23 -100.0(4) . . . . ?
C15 N2 C16 S 0.6(5) . . . . ?
C15 N2 C16 N3 -177.8(3) . . . . ?
C17 N3 C16 S 150.6(3) . . . . ?
C17 N3 C16 N2 -30.9(6) . . . . ?
C16 N3 C17 C18 -24.3(6) . . . . ?
C16 N3 C17 C22 159.8(4) . . . . ?
N3 C17 C18 C19 -176.0(4) . . . . ?
C22 C17 C18 C19 -0.2(6) . . . . ?
C17 C18 C19 C20 -0.2(8) . . . . ?
C18 C19 C20 C21 1.4(8) . . . . ?
C19 C20 C21 C22 -2.2(7) . . . . ?
C20 C21 C22 C17 1.8(7) . . . . ?
N3 C17 C22 C21 175.5(4) . . . . ?
C18 C17 C22 C21 -0.6(6) . . . . ?
N2 C15 C23 C24 -150.6(3) . . . . ?
C14 C15 C23 C24 86.9(4) . . . . ?
C15 C23 C24 C25 92.8(4) . . . . ?
C15 C23 C24 C29 -85.0(5) . . . . ?
C23 C24 C25 C26 -178.9(4) . . . . ?
C29 C24 C25 C26 -1.1(6) . . . . ?
C24 C25 C26 C27 1.1(7) . . . . ?
C25 C26 C27 C28 0.2(7) . . . . ?
C26 C27 C28 C29 -1.5(7) . . . . ?
C27 C28 C29 C24 1.5(7) . . . . ?
C23 C24 C29 C28 177.6(4) . . . . ?
C25 C24 C29 C28 -0.2(6) . . . . ?

loop_
_cod_related_entry_id
_cod_related_entry_database
_cod_related_entry_code
1 ChemSpider 30659144
